data_7212028
loop_
_publ_author_name
'Hsu, Yi-Fen'
'Hsu, Wayne'
'Wu, Chia-Jun'
'Cheng, Pei-Chi'
'Yeh, Chun-Wei'
'Chang, Wen-Jung'
'Chen, Jhy-Der'
'Wang, Ju-Chun'

_publ_section_title
;
 Roles of halide anions in the structural diversity of Zn(ii) complexes
 containing the flexible N,N&#x2032;-di(4-pyridyl)adipoamide ligand
;
_journal_issue 3
_journal_name_full CrystEngComm
_journal_page_first 702
_journal_paper_doi 10.1039/b918484h
_journal_volume 12
_journal_year 2010
_chemical_formula_sum 'C16 H20 Cl2 N4 O3 Zn'
_chemical_formula_weight 452.63
_chemical_name_systematic
;
?
;
_space_group_IT_number 68
_symmetry_cell_setting orthorhombic
_symmetry_space_group_name_Hall '-C 2a 2ac'
_symmetry_space_group_name_H-M 'C c c a :2'
_atom_sites_solution_hydrogens geom
_atom_sites_solution_primary direct
_atom_sites_solution_secondary difmap
_audit_creation_method SHELXL-97
_cell_angle_alpha 90.00
_cell_angle_beta 90.00
_cell_angle_gamma 90.00
_cell_formula_units_Z 8
_cell_length_a 15.3104(12)
_cell_length_b 17.8384(13)
_cell_length_c 14.6419(12)
_cell_measurement_reflns_used 5310
_cell_measurement_temperature 297(2)
_cell_measurement_theta_max 26.006
_cell_measurement_theta_min 2.663
_cell_volume 3998.9(5)
_computing_cell_refinement 'Bruker SMART'
_computing_data_collection 'Bruker SMART'
_computing_data_reduction 'Bruker SHELXTL'
_computing_molecular_graphics 'Bruker SHELXTL'
_computing_publication_material 'Bruker SHELXTL'
_computing_structure_refinement 'SHELXL-97 (Sheldrick, 1997)'
_computing_structure_solution 'SHELXS-97 (Sheldrick, 1990)'
_diffrn_ambient_temperature 297(2)
_diffrn_measured_fraction_theta_full 0.999
_diffrn_measured_fraction_theta_max 0.999
_diffrn_measurement_device_type 'CCD area detector'
_diffrn_measurement_method 'phi and omega scans'
_diffrn_radiation_monochromator graphite
_diffrn_radiation_source 'fine-focus sealed tube'
_diffrn_radiation_type MoK\a
_diffrn_radiation_wavelength 0.71073
_diffrn_reflns_av_R_equivalents 0.0268
_diffrn_reflns_av_sigmaI/netI 0.0167
_diffrn_reflns_limit_h_max 18
_diffrn_reflns_limit_h_min -18
_diffrn_reflns_limit_k_max 15
_diffrn_reflns_limit_k_min -22
_diffrn_reflns_limit_l_max 18
_diffrn_reflns_limit_l_min -15
_diffrn_reflns_number 10743
_diffrn_reflns_theta_full 26.01
_diffrn_reflns_theta_max 26.01
_diffrn_reflns_theta_min 2.24
_exptl_absorpt_coefficient_mu 1.518
_exptl_absorpt_correction_T_max 1.000
_exptl_absorpt_correction_T_min 0.597
_exptl_absorpt_correction_type empirical
_exptl_absorpt_process_details empirical
_exptl_crystal_colour colorless
_exptl_crystal_density_diffrn 1.504
_exptl_crystal_density_method 'not measured'
_exptl_crystal_description parallelepiped
_exptl_crystal_F_000 1856
_exptl_crystal_size_max 0.67
_exptl_crystal_size_mid 0.51
_exptl_crystal_size_min 0.12
_refine_diff_density_max 0.312
_refine_diff_density_min -0.228
_refine_diff_density_rms 0.052
_refine_ls_extinction_method none
_refine_ls_goodness_of_fit_ref 1.210
_refine_ls_hydrogen_treatment mixed
_refine_ls_matrix_type full
_refine_ls_number_parameters 127
_refine_ls_number_reflns 1975
_refine_ls_number_restraints 0
_refine_ls_restrained_S_all 1.210
_refine_ls_R_factor_all 0.0353
_refine_ls_R_factor_gt 0.0274
_refine_ls_shift/su_max 0.000
_refine_ls_shift/su_mean 0.000
_refine_ls_structure_factor_coef Fsqd
_refine_ls_weighting_details 'calc w=1/[\s^2^(Fo^2^)+(0.0500P)^2^+0.0000P] where P=(Fo^2^+2Fc^2^)/3'
_refine_ls_weighting_scheme calc
_refine_ls_wR_factor_gt 0.0814
_refine_ls_wR_factor_ref 0.0859
_reflns_number_gt 1628
_reflns_number_total 1975
_reflns_threshold_expression >2sigma(I)
_cod_data_source_file b918484h.txt
_cod_data_source_block 1
_cod_depositor_comments
;
The following automatic conversions were performed:

'_symmetry_cell_setting' value 'Orthorhombic' changed to
'orthorhombic' according to
/home/saulius/struct/CIF-dictionaries/cif_core.dic dictionary named
'cif_core.dic' version 2.4.2 from 2011-04-26.

Automatic conversion script
Id: cif_fix_values 1891 2012-01-12 08:04:46Z andrius 
;
_cod_original_sg_symbol_H-M Ccca
_cod_database_code 7212028

loop_
_symmetry_equiv_pos_as_xyz
'x, y, z'
'-x+1/2, -y, z'
'-x, y, -z+1/2'
'x+1/2, -y, -z+1/2'
'x+1/2, y+1/2, z'
'-x+1, -y+1/2, z'
'-x+1/2, y+1/2, -z+1/2'
'x+1, -y+1/2, -z+1/2'
'-x, -y, -z'
'x-1/2, y, -z'
'x, -y, z-1/2'
'-x-1/2, y, z-1/2'
'-x+1/2, -y+1/2, -z'
'x, y+1/2, -z'
'x+1/2, -y+1/2, z-1/2'
'-x, y+1/2, z-1/2'

loop_
_atom_site_label
_atom_site_type_symbol
_atom_site_fract_x
_atom_site_fract_y
_atom_site_fract_z
_atom_site_U_iso_or_equiv
_atom_site_adp_type
_atom_site_occupancy
_atom_site_symmetry_multiplicity
_atom_site_calc_flag
_atom_site_refinement_flags
Zn Zn 0.0000 0.038241(17) 0.7500 0.03405(14) Uani 1 2 d S
Cl Cl 0.05549(4) 0.10687(4) 0.63673(4) 0.0589(2) Uani 1 1 d .
O1 O 0.30640(12) -0.13354(12) 1.05482(12) 0.0803(7) Uani 1 1 d .
N1 N 0.09343(10) -0.02808(9) 0.80507(11) 0.0370(4) Uani 1 1 d .
N2 N 0.29600(11) -0.16305(11) 0.90469(12) 0.0435(4) Uani 1 1 d .
H2A H 0.3186(14) -0.1858(12) 0.8613(15) 0.045(6) Uiso 1 1 d .
C1 C 0.11117(13) -0.03068(11) 0.89484(13) 0.0381(5) Uani 1 1 d .
H1A H 0.0769 -0.0020 0.9339 0.046 Uiso 1 1 calc R
C2 C 0.17686(13) -0.07309(11) 0.93268(13) 0.0389(5) Uani 1 1 d .
H2C H 0.1868 -0.0726 0.9953 0.047 Uiso 1 1 calc R
C3 C 0.22817(12) -0.11678(11) 0.87489(13) 0.0363(4) Uani 1 1 d .
C4 C 0.21014(15) -0.11459(14) 0.78191(15) 0.0522(6) Uani 1 1 d .
H4A H 0.2429 -0.1433 0.7415 0.063 Uiso 1 1 calc R
C5 C 0.14395(17) -0.06993(16) 0.74999(13) 0.0514(6) Uani 1 1 d .
H5A H 0.1336 -0.0685 0.6874 0.062 Uiso 1 1 calc R
C6 C 0.33160(13) -0.16956(12) 0.99048(13) 0.0413(5) Uani 1 1 d .
C7 C 0.40339(14) -0.22723(12) 0.99579(15) 0.0404(5) Uani 1 1 d .
H7A H 0.4382 -0.2239 0.9406 0.048 Uiso 1 1 calc R
H7B H 0.3769 -0.2766 0.9970 0.048 Uiso 1 1 calc R
C8 C 0.46365(15) -0.22019(15) 1.07713(15) 0.0502(6) Uani 1 1 d .
H8A H 0.4297 -0.2250 1.1328 0.060 Uiso 1 1 calc R
H8B H 0.4900 -0.1708 1.0769 0.060 Uiso 1 1 calc R
O2 O 0.37487(19) -0.2500 0.7500 0.0519(6) Uani 1 2 d S
H2B H 0.4051(18) -0.2203(16) 0.729(2) 0.064(9) Uiso 1 1 d .

loop_
_atom_site_aniso_label
_atom_site_aniso_U_11
_atom_site_aniso_U_22
_atom_site_aniso_U_33
_atom_site_aniso_U_23
_atom_site_aniso_U_13
_atom_site_aniso_U_12
Zn 0.0363(2) 0.0342(2) 0.0316(2) 0.000 -0.00113(12) 0.000
Cl 0.0714(4) 0.0587(4) 0.0466(3) 0.0137(3) 0.0075(3) -0.0154(3)
O1 0.0844(13) 0.1174(16) 0.0391(9) -0.0301(10) -0.0193(9) 0.0626(12)
N1 0.0373(9) 0.0402(9) 0.0334(9) -0.0023(7) -0.0035(7) 0.0046(7)
N2 0.0446(10) 0.0541(11) 0.0317(9) -0.0098(8) -0.0023(8) 0.0180(8)
C1 0.0387(11) 0.0431(11) 0.0325(10) -0.0036(8) 0.0039(8) 0.0063(8)
C2 0.0395(10) 0.0489(12) 0.0282(10) -0.0015(9) 0.0002(8) 0.0063(9)
C3 0.0352(10) 0.0410(12) 0.0326(10) -0.0035(8) -0.0017(8) 0.0036(8)
C4 0.0556(13) 0.0677(16) 0.0334(11) -0.0122(10) -0.0023(10) 0.0261(11)
C5 0.0589(15) 0.0655(16) 0.0297(11) -0.0094(9) -0.0059(9) 0.0181(13)
C6 0.0402(10) 0.0503(12) 0.0334(11) -0.0034(9) -0.0025(9) 0.0095(9)
C7 0.0373(11) 0.0447(11) 0.0391(11) -0.0034(9) -0.0021(9) 0.0088(9)
C8 0.0468(12) 0.0708(15) 0.0329(12) -0.0049(10) -0.0008(10) 0.0226(12)
O2 0.0574(16) 0.0525(16) 0.0460(15) -0.0057(11) 0.000 0.000

loop_
_atom_type_symbol
_atom_type_description
_atom_type_scat_dispersion_real
_atom_type_scat_dispersion_imag
_atom_type_scat_source
C C 0.0033 0.0016 'International Tables Vol C Tables 4.2.6.8 and 6.1.1.4'
H H 0.0000 0.0000 'International Tables Vol C Tables 4.2.6.8 and 6.1.1.4'
N N 0.0061 0.0033 'International Tables Vol C Tables 4.2.6.8 and 6.1.1.4'
O O 0.0106 0.0060 'International Tables Vol C Tables 4.2.6.8 and 6.1.1.4'
Cl Cl 0.1484 0.1585 'International Tables Vol C Tables 4.2.6.8 and 6.1.1.4'
Zn Zn 0.2839 1.4301 'International Tables Vol C Tables 4.2.6.8 and 6.1.1.4'

loop_
_geom_angle_atom_site_label_1
_geom_angle_atom_site_label_2
_geom_angle_atom_site_label_3
_geom_angle
_geom_angle_site_symmetry_1
_geom_angle_site_symmetry_3
N1 Zn N1 108.45(9) 3_556 .
N1 Zn Cl 110.37(5) 3_556 3_556
N1 Zn Cl 107.10(5) . 3_556
N1 Zn Cl 107.10(5) 3_556 .
N1 Zn Cl 110.37(5) . .
Cl Zn Cl 113.39(4) 3_556 .
C1 N1 C5 116.85(17) . .
C1 N1 Zn 123.58(13) . .
C5 N1 Zn 119.51(14) . .
C6 N2 C3 129.08(17) . .
C6 N2 H2A 119.6(15) . .
C3 N2 H2A 111.1(15) . .
N1 C1 C2 124.14(18) . .
N1 C1 H1A 117.9 . .
C2 C1 H1A 117.9 . .
C1 C2 C3 118.40(18) . .
C1 C2 H2C 120.8 . .
C3 C2 H2C 120.8 . .
C4 C3 C2 117.85(18) . .
C4 C3 N2 118.06(17) . .
C2 C3 N2 124.08(18) . .
C5 C4 C3 119.81(19) . .
C5 C4 H4A 120.1 . .
C3 C4 H4A 120.1 . .
N1 C5 C4 122.93(19) . .
N1 C5 H5A 118.5 . .
C4 C5 H5A 118.5 . .
O1 C6 N2 122.90(19) . .
O1 C6 C7 123.89(19) . .
N2 C6 C7 113.20(17) . .
C6 C7 C8 115.40(17) . .
C6 C7 H7A 108.4 . .
C8 C7 H7A 108.4 . .
C6 C7 H7B 108.4 . .
C8 C7 H7B 108.4 . .
H7A C7 H7B 107.5 . .
C7 C8 C8 112.57(18) . 6_545
C7 C8 H8A 109.1 . .
C8 C8 H8A 109.1 6_545 .
C7 C8 H8B 109.1 . .
C8 C8 H8B 109.1 6_545 .
H8A C8 H8B 107.8 . .

loop_
_geom_bond_atom_site_label_1
_geom_bond_atom_site_label_2
_geom_bond_distance
_geom_bond_site_symmetry_2
Zn N1 2.0238(16) 3_556
Zn N1 2.0238(16) .
Zn Cl 2.2296(6) 3_556
Zn Cl 2.2296(6) .
O1 C6 1.204(2) .
N1 C1 1.343(3) .
N1 C5 1.344(3) .
N2 C6 1.374(2) .
N2 C3 1.396(2) .
N2 H2A 0.83(2) .
C1 C2 1.375(3) .
C1 H1A 0.9300 .
C2 C3 1.393(3) .
C2 H2C 0.9300 .
C3 C4 1.390(3) .
C4 C5 1.371(3) .
C4 H4A 0.9300 .
C5 H5A 0.9300 .
C6 C7 1.508(3) .
C7 C8 1.512(3) .
C7 H7A 0.9700 .
C7 H7B 0.9700 .
C8 C8 1.539(4) 6_545
C8 H8A 0.9700 .
C8 H8B 0.9700 .
O2 H2B 0.77(3) .
